data_4086929
loop_
_publ_author_name
'Koch, James G.'
'Brennessel, William W.'
'Kraft, Bradley M.'

_publ_section_title
;
 Neutral and Cationic Bis-Chelate Monoorganosilicon(IV) Complexes of
 1-Hydroxy-2-pyridinone
;
_journal_issue 3
_journal_name_full Organometallics
_journal_page_first 594
_journal_paper_doi 10.1021/acs.organomet.6b00796
_journal_volume 36
_journal_year 2017
_chemical_formula_moiety 'C17 H15 N2 O4 Si, C F3 O3 S, C4 H8 O'
_chemical_formula_sum 'C22 H23 F3 N2 O8 S Si'
_chemical_formula_weight 560.57
_chemical_name_common sjfbk53
_space_group_crystal_system orthorhombic
_space_group_IT_number 58
_space_group_name_Hall '-P 2 2n'
_space_group_name_H-M_alt 'P n n m'
_symmetry_space_group_name_Hall '-P 2 2n'
_symmetry_space_group_name_H-M 'P n n m'
_atom_sites_solution_hydrogens geom
_atom_sites_solution_primary direct
_atom_sites_solution_secondary difmap
_audit_creation_method SHELXL-2016/6
_cell_angle_alpha 90
_cell_angle_beta 90
_cell_angle_gamma 90
_cell_formula_units_Z 4
_cell_length_a 26.663(4)
_cell_length_b 9.2503(15)
_cell_length_c 10.0619(17)
_cell_measurement_reflns_used 4050
_cell_measurement_temperature 100.0(5)
_cell_measurement_theta_max 31.29
_cell_measurement_theta_min 2.16
_cell_volume 2481.7(7)
_computing_cell_refinement 'SAINT (Bruker, 2013)'
_computing_data_collection 'APEX3 (Bruker, 2016)'
_computing_data_reduction 'SAINT (Bruker, 2013)'
_computing_molecular_graphics 'SHELXTL (Sheldrick, 2008)'
_computing_publication_material 'SHELXTL (Sheldrick, 2008)'
_computing_structure_refinement 'SHELXL-2016/4 (Sheldrick, 2016b)'
_computing_structure_solution 'SHELXT 2014/5 (Sheldrick, 2014)'
_diffrn_ambient_temperature 100.0(5)
_diffrn_measured_fraction_theta_full 1.000
_diffrn_measured_fraction_theta_max 0.996
_diffrn_measurement_device_type 'Bruker SMART APEX II CCD platform'
_diffrn_measurement_method '\w scans'
_diffrn_radiation_type MoK\a
_diffrn_radiation_wavelength 0.71073
_diffrn_reflns_av_R_equivalents 0.0619
_diffrn_reflns_av_unetI/netI 0.0290
_diffrn_reflns_Laue_measured_fraction_full 1.000
_diffrn_reflns_Laue_measured_fraction_max 0.996
_diffrn_reflns_limit_h_max 39
_diffrn_reflns_limit_h_min -39
_diffrn_reflns_limit_k_max 13
_diffrn_reflns_limit_k_min -13
_diffrn_reflns_limit_l_max 14
_diffrn_reflns_limit_l_min -14
_diffrn_reflns_number 53183
_diffrn_reflns_point_group_measured_fraction_full 1.000
_diffrn_reflns_point_group_measured_fraction_max 0.996
_diffrn_reflns_theta_full 31.506
_diffrn_reflns_theta_max 31.589
_diffrn_reflns_theta_min 2.163
_diffrn_source 'fine-focus sealed tube'
_exptl_absorpt_coefficient_mu 0.252
_exptl_absorpt_correction_T_max 0.7462
_exptl_absorpt_correction_T_min 0.6325
_exptl_absorpt_correction_type multi-scan
_exptl_absorpt_process_details 'SADABS (Sheldrick, 2016a)'
_exptl_crystal_colour colorless
_exptl_crystal_density_diffrn 1.500
_exptl_crystal_description needle
_exptl_crystal_F_000 1160
_exptl_crystal_size_max 0.32
_exptl_crystal_size_mid 0.16
_exptl_crystal_size_min 0.12
_refine_diff_density_max 0.421
_refine_diff_density_min -0.290
_refine_diff_density_rms 0.059
_refine_ls_extinction_method none
_refine_ls_goodness_of_fit_ref 1.072
_refine_ls_hydrogen_treatment constr
_refine_ls_matrix_type full
_refine_ls_number_parameters 331
_refine_ls_number_reflns 4356
_refine_ls_number_restraints 91
_refine_ls_restrained_S_all 1.076
_refine_ls_R_factor_all 0.0680
_refine_ls_R_factor_gt 0.0469
_refine_ls_shift/su_max 0.000
_refine_ls_shift/su_mean 0.000
_refine_ls_structure_factor_coef Fsqd
_refine_ls_weighting_details 'w=1/[\s^2^(Fo^2^)+(0.0633P)^2^+1.1874P] where P=(Fo^2^+2Fc^2^)/3'
_refine_ls_weighting_scheme calc
_refine_ls_wR_factor_gt 0.1252
_refine_ls_wR_factor_ref 0.1395
_reflns_Friedel_coverage 0.000
_reflns_number_gt 3236
_reflns_number_total 4356
_reflns_threshold_expression 'I > 2\s(I)'
_cod_data_source_file 20161212_Combined.cif
_cod_data_source_block 08r
_cod_depositor_comments 'Adding full bibliography for 4086922--4086931.cif.'
_cod_database_code 4086929
_shelx_shelxl_version_number 2016/6
_shelx_space_group_comment
; 
The symmetry employed for this shelxl refinement is uniquely defined 
by the following loop, which should always be used as a source of 
symmetry information in preference to the above space-group names. 
They are only intended as comments. 
;
_shelx_estimated_absorpt_t_min 0.924
_shelx_estimated_absorpt_t_max 0.970

loop_
_space_group_symop_operation_xyz
'x, y, z'
'-x, -y, z'
'-x+1/2, y+1/2, -z+1/2'
'x+1/2, -y+1/2, -z+1/2'
'-x, -y, -z'
'x, y, -z'
'x-1/2, -y-1/2, z-1/2'
'-x-1/2, y-1/2, z-1/2'

loop_
_atom_site_label
_atom_site_type_symbol
_atom_site_fract_x
_atom_site_fract_y
_atom_site_fract_z
_atom_site_U_iso_or_equiv
_atom_site_adp_type
_atom_site_occupancy
_atom_site_site_symmetry_order
_atom_site_calc_flag
_atom_site_refinement_flags_posn
_atom_site_refinement_flags_adp
_atom_site_refinement_flags_occupancy
_atom_site_disorder_assembly
_atom_site_disorder_group
Si1 Si 0.32660(2) 0.52651(7) 0.5142(4) 0.0172(5) Uani 0.5 1 d D . P A -1
O1 O 0.32850(11) 0.6608(3) 0.6366(5) 0.0220(7) Uani 0.5 1 d D . P A -1
N1 N 0.33950(9) 0.7905(3) 0.5844(3) 0.0180(8) Uani 0.5 1 d D . P A -1
C5 C 0.34824(13) 0.9108(4) 0.6602(4) 0.0252(7) Uani 0.5 1 d D . P A -1
H5 H 0.346445 0.908389 0.754448 0.030 Uiso 0.5 1 calc R U P A -1
C4 C 0.35976(13) 1.0355(4) 0.5920(4) 0.0280(9) Uani 0.5 1 d D . P A -1
H4 H 0.366613 1.121214 0.640837 0.034 Uiso 0.5 1 calc R U P A -1
C3 C 0.36166(13) 1.0400(4) 0.4544(5) 0.0280(9) Uani 0.5 1 d D . P A -1
H3 H 0.369836 1.127449 0.409948 0.034 Uiso 0.5 1 calc R U P A -1
C2 C 0.35161(13) 0.9165(4) 0.3825(4) 0.0252(7) Uani 0.5 1 d D . P A -1
H2 H 0.351948 0.915219 0.288144 0.030 Uiso 0.5 1 calc R U P A -1
C1 C 0.34091(11) 0.7937(3) 0.4574(5) 0.0180(8) Uani 0.5 1 d D . P A -1
O2 O 0.33117(11) 0.6640(3) 0.3956(5) 0.0220(7) Uani 0.5 1 d D . P A -1
O3 O 0.2942(3) 0.4345(4) 0.3887(10) 0.0225(4) Uani 0.5 1 d D . P A -1
N2 N 0.2698(4) 0.3186(8) 0.4358(8) 0.0212(4) Uani 0.5 1 d D . P A -1
C10 C 0.24674(19) 0.2047(7) 0.3726(12) 0.0245(9) Uani 0.5 1 d D . P A -1
H10 H 0.246249 0.202877 0.278201 0.029 Uiso 0.5 1 calc R U P A -1
C9 C 0.2243(3) 0.0931(9) 0.4413(16) 0.0265(10) Uani 0.5 1 d D . P A -1
H9 H 0.208483 0.014553 0.397205 0.032 Uiso 0.5 1 calc R U P A -1
C8 C 0.2264(3) 0.1026(9) 0.5801(15) 0.0265(10) Uani 0.5 1 d D . P A -1
H8 H 0.211813 0.026110 0.629856 0.032 Uiso 0.5 1 calc R U P A -1
C7 C 0.24774(19) 0.2134(7) 0.6492(12) 0.0245(9) Uani 0.5 1 d D . P A -1
H7 H 0.248391 0.218045 0.743532 0.029 Uiso 0.5 1 calc R U P A -1
C6 C 0.2678(4) 0.3157(9) 0.5701(9) 0.0212(4) Uani 0.5 1 d D . P A -1
O4 O 0.2893(4) 0.4328(4) 0.6285(11) 0.0225(4) Uani 0.5 1 d D . P A -1
C11 C 0.38883(9) 0.4377(3) 0.5290(2) 0.0190(6) Uani 0.5 1 d D . P A -1
C12 C 0.40604(11) 0.3960(3) 0.6544(4) 0.0288(6) Uani 0.5 1 d D . P A -1
H12 H 0.386076 0.415676 0.730467 0.035 Uiso 0.5 1 calc R U P A -1
C13 C 0.45164(12) 0.3265(4) 0.6698(4) 0.0350(7) Uani 0.5 1 d D . P A -1
H13 H 0.462756 0.300349 0.756210 0.042 Uiso 0.5 1 calc R U P A -1
C14 C 0.48146(14) 0.2945(4) 0.5597(4) 0.0335(8) Uani 0.5 1 d D . P A -1
C15 C 0.46512(15) 0.3366(4) 0.4351(5) 0.0355(8) Uani 0.5 1 d D . P A -1
H15 H 0.485268 0.317292 0.359313 0.043 Uiso 0.5 1 calc R U P A -1
C16 C 0.41912(12) 0.4076(3) 0.4200(4) 0.0283(6) Uani 0.5 1 d D . P A -1
H16 H 0.408414 0.435742 0.333722 0.034 Uiso 0.5 1 calc R U P A -1
C17 C 0.53138(13) 0.2178(5) 0.5767(5) 0.0508(10) Uani 0.5 1 d . . P A -1
H17A H 0.536776 0.196251 0.671015 0.076 Uiso 0.5 1 calc R U P A -1
H17B H 0.531150 0.127508 0.525825 0.076 Uiso 0.5 1 calc R U P A -1
H17C H 0.558461 0.280234 0.544392 0.076 Uiso 0.5 1 calc R U P A -1
S1 S 0.18253(4) 0.64177(11) 0.52851(9) 0.0227(2) Uani 0.4504(15) 1 d D . P B -1
O5 O 0.16627(12) 0.6272(4) 0.6627(3) 0.0491(8) Uani 0.4504(15) 1 d D . P B -1
O6 O 0.17972(19) 0.5109(4) 0.4521(4) 0.0435(8) Uani 0.4504(15) 1 d D . P B -1
O7 O 0.22674(8) 0.7255(3) 0.5108(16) 0.0435(17) Uani 0.4504(15) 1 d D . P B -1
C18 C 0.13332(12) 0.7531(3) 0.4543(3) 0.0284(6) Uani 0.4504(15) 1 d D . P B -1
F1 F 0.14479(11) 0.7880(3) 0.3298(2) 0.0522(7) Uani 0.4504(15) 1 d D . P B -1
F2 F 0.12872(9) 0.8792(2) 0.5191(9) 0.0433(16) Uani 0.4504(15) 1 d D . P B -1
F3 F 0.08888(8) 0.6910(3) 0.4558(3) 0.0521(10) Uani 0.4504(15) 1 d D . P B -1
S1A S 0.1735(3) 0.6598(11) 0.500000 0.0227(2) Uani 0.099(3) 2 d DS T P B 2
C18A C 0.1054(5) 0.685(2) 0.500000 0.0284(6) Uani 0.099(3) 2 d DS T P B 2
O6A O 0.1791(16) 0.501(2) 0.500000 0.030(7) Uani 0.099(3) 2 d DS TU P B 2
O5A O 0.1863(6) 0.7248(17) 0.6303(15) 0.048(4) Uani 0.099(3) 1 d D U P B 2
F1A F 0.0892(6) 0.621(2) 0.3914(17) 0.075(5) Uani 0.099(3) 1 d D U P B 2
F2A F 0.0958(12) 0.824(3) 0.500000 0.084(8) Uani 0.099(3) 2 d DS TU P B 2
O8 O 0.56439(12) 0.2368(3) 0.2107(3) 0.0501(7) Uani 0.421(5) 1 d D . P C -1
C19 C 0.57967(19) 0.3468(5) 0.1214(4) 0.0520(10) Uani 0.421(5) 1 d D . P C -1
H19A H 0.553571 0.422242 0.112373 0.062 Uiso 0.421(5) 1 calc R U P C -1
H19B H 0.611397 0.392309 0.150713 0.062 Uiso 0.421(5) 1 calc R U P C -1
C20 C 0.58607(17) 0.2728(5) 0.0048(18) 0.0553(18) Uani 0.421(5) 1 d D . P C -1
H20A H 0.619490 0.226281 0.001819 0.066 Uiso 0.421(5) 1 calc R U P C -1
H20B H 0.582700 0.338316 -0.072455 0.066 Uiso 0.421(5) 1 calc R U P C -1
C21 C 0.54520(16) 0.1615(4) 0.0051(13) 0.0591(12) Uani 0.421(5) 1 d D . P C -1
H21A H 0.512830 0.203536 -0.023693 0.071 Uiso 0.421(5) 1 calc R U P C -1
H21B H 0.553674 0.078878 -0.053338 0.071 Uiso 0.421(5) 1 calc R U P C -1
C22 C 0.54365(17) 0.1201(5) 0.1372(5) 0.0532(10) Uani 0.421(5) 1 d D . P C -1
H22A H 0.563551 0.031002 0.151116 0.064 Uiso 0.421(5) 1 calc R U P C -1
H22B H 0.508652 0.101476 0.165251 0.064 Uiso 0.421(5) 1 calc R U P C -1
O8A O 0.56439(12) 0.2368(3) 0.2107(3) 0.0501(7) Uani 0.079(5) 1 d . . P C -2
C19A C 0.57967(19) 0.3468(5) 0.1214(4) 0.0520(10) Uani 0.079(5) 1 d . U P C -2
H19C H 0.616152 0.339233 0.104370 0.062 Uiso 0.079(5) 1 calc R U P C -2
H19D H 0.572740 0.443064 0.160170 0.062 Uiso 0.079(5) 1 calc R U P C -2
C20A C 0.5483(12) 0.327(3) -0.019(4) 0.060(4) Uani 0.079(5) 1 d . U P C -2
H20C H 0.515262 0.375795 -0.018960 0.072 Uiso 0.079(5) 1 calc R U P C -2
H20D H 0.567906 0.353804 -0.098913 0.072 Uiso 0.079(5) 1 calc R U P C -2
C21A C 0.54520(16) 0.1615(4) 0.0051(13) 0.0591(12) Uani 0.079(5) 1 d . U P C -2
H21C H 0.514815 0.124110 -0.039846 0.071 Uiso 0.079(5) 1 calc R U P C -2
H21D H 0.574617 0.115167 -0.037279 0.071 Uiso 0.079(5) 1 calc R U P C -2
C22A C 0.54365(17) 0.1201(5) 0.1372(5) 0.0532(10) Uani 0.079(5) 1 d . . P C -2
H22C H 0.563551 0.031002 0.151116 0.064 Uiso 0.079(5) 1 calc R U P C -2
H22D H 0.508652 0.101476 0.165251 0.064 Uiso 0.079(5) 1 calc R U P C -2

loop_
_atom_site_aniso_label
_atom_site_aniso_U_11
_atom_site_aniso_U_22
_atom_site_aniso_U_33
_atom_site_aniso_U_23
_atom_site_aniso_U_13
_atom_site_aniso_U_12
Si1 0.0166(2) 0.0174(2) 0.0177(15) -0.0003(3) 0.0007(3) -0.00036(18)
O1 0.0275(6) 0.0185(5) 0.020(2) -0.0013(6) 0.0004(6) -0.0015(4)
N1 0.0178(5) 0.0181(6) 0.018(2) 0.0001(5) -0.0005(5) -0.0001(4)
C5 0.0257(8) 0.0222(7) 0.028(2) 0.0000(7) 0.0000(7) 0.0007(6)
C4 0.0276(7) 0.0192(7) 0.037(3) -0.0013(7) -0.0005(7) -0.0006(6)
C3 0.0276(7) 0.0192(7) 0.037(3) -0.0013(7) -0.0005(7) -0.0006(6)
C2 0.0257(8) 0.0222(7) 0.028(2) 0.0000(7) 0.0000(7) 0.0007(6)
C1 0.0178(5) 0.0181(6) 0.018(2) 0.0001(5) -0.0005(5) -0.0001(4)
O2 0.0275(6) 0.0185(5) 0.020(2) -0.0013(6) 0.0004(6) -0.0015(4)
O3 0.0282(14) 0.0235(5) 0.016(2) 0.0016(9) 0.0028(9) -0.0068(5)
N2 0.0187(7) 0.0206(6) 0.0242(9) -0.010(2) -0.002(2) -0.0009(5)
C10 0.0297(7) 0.0282(9) 0.016(3) 0.0001(11) -0.0011(11) -0.0039(6)
C9 0.0264(8) 0.0229(10) 0.030(4) 0.0031(13) 0.0013(13) -0.0074(7)
C8 0.0264(8) 0.0229(10) 0.030(4) 0.0031(13) 0.0013(13) -0.0074(7)
C7 0.0297(7) 0.0282(9) 0.016(3) 0.0001(11) -0.0011(11) -0.0039(6)
C6 0.0187(7) 0.0206(6) 0.0242(9) -0.010(2) -0.002(2) -0.0009(5)
O4 0.0282(14) 0.0235(5) 0.016(2) 0.0016(9) 0.0028(9) -0.0068(5)
C11 0.0172(9) 0.0162(9) 0.0237(18) -0.0004(8) 0.0010(8) -0.0010(7)
C12 0.0238(13) 0.0317(16) 0.0309(16) 0.0049(12) 0.0010(12) 0.0053(11)
C13 0.0255(14) 0.0380(17) 0.0415(18) 0.0093(14) -0.0029(13) 0.0049(12)
C14 0.0190(16) 0.0242(18) 0.057(2) 0.0017(15) 0.0013(15) 0.0007(12)
C15 0.0242(18) 0.032(2) 0.050(2) -0.0039(17) 0.0084(16) 0.0060(14)
C16 0.0258(14) 0.0300(15) 0.0290(16) -0.0028(12) 0.0026(13) 0.0037(11)
C17 0.0243(14) 0.044(2) 0.084(3) 0.006(2) -0.0015(17) 0.0096(14)
S1 0.0183(4) 0.0240(4) 0.0257(6) 0.0036(3) -0.0015(3) 0.0030(3)
O5 0.0528(18) 0.065(2) 0.0299(14) 0.0188(14) 0.0016(13) 0.0121(16)
O6 0.0471(19) 0.0263(15) 0.057(3) -0.0097(15) -0.015(2) 0.0115(13)
O7 0.0230(9) 0.0381(11) 0.069(5) 0.010(3) -0.016(3) -0.0023(8)
C18 0.0271(14) 0.0290(15) 0.0291(13) 0.0047(11) -0.0042(11) 0.0045(12)
F1 0.0712(18) 0.0600(16) 0.0255(11) 0.0097(11) -0.0016(11) 0.0222(14)
F2 0.0452(11) 0.0283(9) 0.056(5) -0.0035(13) 0.0008(14) 0.0126(8)
F3 0.0215(9) 0.0453(14) 0.090(3) 0.0122(14) -0.0152(11) -0.0041(9)
S1A 0.0183(4) 0.0240(4) 0.0257(6) 0.0036(3) -0.0015(3) 0.0030(3)
C18A 0.0271(14) 0.0290(15) 0.0291(13) 0.0047(11) -0.0042(11) 0.0045(12)
O6A 0.029(8) 0.030(8) 0.031(8) 0.000 0.000 0.000(4)
O5A 0.047(5) 0.048(5) 0.051(5) -0.009(4) -0.012(4) -0.001(3)
F1A 0.064(7) 0.085(9) 0.075(8) -0.009(7) -0.019(6) 0.033(7)
F2A 0.088(11) 0.075(11) 0.088(11) 0.000 0.000 0.023(9)
O8 0.0579(17) 0.0429(15) 0.0497(16) -0.0024(13) 0.0037(13) -0.0089(13)
C19 0.066(3) 0.041(2) 0.049(2) -0.0010(18) 0.003(2) -0.0103(19)
C20 0.054(3) 0.046(2) 0.066(4) 0.015(8) -0.017(8) -0.0142(19)
C21 0.062(2) 0.0442(17) 0.071(3) 0.009(5) 0.031(4) -0.0060(15)
C22 0.050(2) 0.046(2) 0.064(3) 0.001(2) -0.008(2) -0.0137(18)
O8A 0.0579(17) 0.0429(15) 0.0497(16) -0.0024(13) 0.0037(13) -0.0089(13)
C19A 0.066(3) 0.041(2) 0.049(2) -0.0010(18) 0.003(2) -0.0103(19)
C20A 0.077(7) 0.044(6) 0.059(7) 0.001(7) 0.006(6) -0.016(6)
C21A 0.062(2) 0.0442(17) 0.071(3) 0.009(5) 0.031(4) -0.0060(15)
C22A 0.050(2) 0.046(2) 0.064(3) 0.001(2) -0.008(2) -0.0137(18)

loop_
_atom_type_symbol
_atom_type_description
_atom_type_scat_dispersion_real
_atom_type_scat_dispersion_imag
_atom_type_scat_source
C C 0.0033 0.0016 'International Tables Vol C Tables 4.2.6.8 and 6.1.1.4'
H H 0.0000 0.0000 'International Tables Vol C Tables 4.2.6.8 and 6.1.1.4'
N N 0.0061 0.0033 'International Tables Vol C Tables 4.2.6.8 and 6.1.1.4'
O O 0.0106 0.0060 'International Tables Vol C Tables 4.2.6.8 and 6.1.1.4'
F F 0.0171 0.0103 'International Tables Vol C Tables 4.2.6.8 and 6.1.1.4'
Si Si 0.0817 0.0704 'International Tables Vol C Tables 4.2.6.8 and 6.1.1.4'
S S 0.1246 0.1234 'International Tables Vol C Tables 4.2.6.8 and 6.1.1.4'

loop_
_geom_angle_atom_site_label_1
_geom_angle_atom_site_label_2
_geom_angle_atom_site_label_3
_geom_angle
_geom_angle_site_symmetry_1
_geom_angle_site_symmetry_3
O2 Si1 O3 84.0(3) . .
O2 Si1 O1 87.82(9) . .
O3 Si1 O1 150.1(3) . .
O2 Si1 O4 148.0(3) . .
O3 Si1 O4 87.29(8) . .
O1 Si1 O4 84.6(3) . .
O2 Si1 C11 108.31(15) . .
O3 Si1 C11 106.5(3) . .
O1 Si1 C11 103.38(17) . .
O4 Si1 C11 103.7(3) . .
N1 O1 Si1 111.4(3) . .
C1 N1 O1 114.7(3) . .
C1 N1 C5 122.2(3) . .
O1 N1 C5 123.1(3) . .
N1 C5 C4 116.2(4) . .
N1 C5 H5 121.9 . .
C4 C5 H5 121.9 . .
C5 C4 C3 122.0(4) . .
C5 C4 H4 119.0 . .
C3 C4 H4 119.0 . .
C2 C3 C4 119.5(4) . .
C2 C3 H3 120.2 . .
C4 C3 H3 120.2 . .
C3 C2 C1 115.6(4) . .
C3 C2 H2 122.2 . .
C1 C2 H2 122.2 . .
N1 C1 O2 115.2(4) . .
N1 C1 C2 124.5(3) . .
O2 C1 C2 120.3(4) . .
C1 O2 Si1 109.8(3) . .
N2 O3 Si1 111.9(6) . .
O3 N2 C6 112.8(8) . .
O3 N2 C10 131.8(7) . .
C6 N2 C10 115.4(10) . .
N2 C10 C9 122.4(11) . .
N2 C10 H10 118.8 . .
C9 C10 H10 118.8 . .
C10 C9 C8 115.8(15) . .
C10 C9 H9 122.1 . .
C8 C9 H9 122.1 . .
C7 C8 C9 124.9(15) . .
C7 C8 H8 117.5 . .
C9 C8 H8 117.5 . .
C6 C7 C8 113.1(10) . .
C6 C7 H7 123.5 . .
C8 C7 H7 123.5 . .
C7 C6 N2 128.3(9) . .
C7 C6 O4 118.1(7) . .
N2 C6 O4 113.6(9) . .
C6 O4 Si1 110.5(6) . .
C16 C11 C12 117.8(3) . .
C16 C11 Si1 123.0(2) . .
C12 C11 Si1 119.2(2) . .
C13 C12 C11 121.2(3) . .
C13 C12 H12 119.4 . .
C11 C12 H12 119.4 . .
C12 C13 C14 120.7(3) . .
C12 C13 H13 119.7 . .
C14 C13 H13 119.7 . .
C15 C14 C13 118.7(3) . .
C15 C14 C17 120.7(3) . .
C13 C14 C17 120.6(4) . .
C14 C15 C16 120.5(3) . .
C14 C15 H15 119.8 . .
C16 C15 H15 119.8 . .
C11 C16 C15 121.1(3) . .
C11 C16 H16 119.4 . .
C15 C16 H16 119.4 . .
C14 C17 H17A 109.5 . .
C14 C17 H17B 109.5 . .
H17A C17 H17B 109.5 . .
C14 C17 H17C 109.5 . .
H17A C17 H17C 109.5 . .
H17B C17 H17C 109.5 . .
O7 S1 O5 115.0(7) . .
O7 S1 O6 115.8(5) . .
O5 S1 O6 114.3(3) . .
O7 S1 C18 103.7(3) . .
O5 S1 C18 102.83(16) . .
O6 S1 C18 102.7(2) . .
F3 C18 F1 108.9(3) . .
F3 C18 F2 107.0(3) . .
F1 C18 F2 105.5(4) . .
F3 C18 S1 113.3(2) . .
F1 C18 S1 110.9(2) . .
F2 C18 S1 110.9(3) . .
O6A S1A O5A 112.3(9) . .
O6A S1A C18A 103.1(18) . .
O5A S1A C18A 100.3(8) . .
O5A S1A C18A 100.3(8) 6_556 .
F2A C18A F1A 112.1(12) . 6_556
F2A C18A F1A 112.1(12) . .
F1A C18A F1A 113(2) 6_556 .
F2A C18A S1A 108.4(16) . .
F1A C18A S1A 105.6(10) 6_556 .
F1A C18A S1A 105.6(10) . .
C19 O8 C22 109.1(3) . .
C20 C19 O8 102.8(5) . .
C20 C19 H19A 111.2 . .
O8 C19 H19A 111.2 . .
C20 C19 H19B 111.2 . .
O8 C19 H19B 111.2 . .
H19A C19 H19B 109.1 . .
C19 C20 C21 104.6(8) . .
C19 C20 H20A 110.8 . .
C21 C20 H20A 110.8 . .
C19 C20 H20B 110.8 . .
C21 C20 H20B 110.8 . .
H20A C20 H20B 108.9 . .
C22 C21 C20 102.3(7) . .
C22 C21 H21A 111.3 . .
C20 C21 H21A 111.3 . .
C22 C21 H21B 111.3 . .
C20 C21 H21B 111.3 . .
H21A C21 H21B 109.2 . .
C21 C22 O8 106.2(4) . .
C21 C22 H22A 110.5 . .
O8 C22 H22A 110.5 . .
C21 C22 H22B 110.5 . .
O8 C22 H22B 110.5 . .
H22A C22 H22B 108.7 . .
C19A O8A C22A 109.1(3) . .
O8A C19A C20A 108.6(9) . .
O8A C19A H19C 110.0 . .
C20A C19A H19C 110.0 . .
O8A C19A H19D 110.0 . .
C20A C19A H19D 110.0 . .
H19C C19A H19D 108.4 . .
C21A C20A C19A 90.1(18) . .
C21A C20A H20C 113.6 . .
C19A C20A H20C 113.6 . .
C21A C20A H20D 113.6 . .
C19A C20A H20D 113.6 . .
H20C C20A H20D 110.9 . .
C22A C21A C20A 115.1(16) . .
C22A C21A H21C 108.5 . .
C20A C21A H21C 108.5 . .
C22A C21A H21D 108.5 . .
C20A C21A H21D 108.5 . .
H21C C21A H21D 107.5 . .
C21A C22A O8A 106.2(4) . .
C21A C22A H22C 110.5 . .
O8A C22A H22C 110.5 . .
C21A C22A H22D 110.5 . .
O8A C22A H22D 110.5 . .
H22C C22A H22D 108.7 . .

loop_
_geom_bond_atom_site_label_1
_geom_bond_atom_site_label_2
_geom_bond_distance
_geom_bond_site_symmetry_2
Si1 O2 1.748(4) .
Si1 O3 1.750(4) .
Si1 O1 1.750(4) .
Si1 O4 1.751(4) .
Si1 C11 1.858(3) .
O1 N1 1.342(4) .
N1 C1 1.279(4) .
N1 C5 1.369(5) .
C5 C4 1.377(5) .
C5 H5 0.9500 .
C4 C3 1.387(5) .
C4 H4 0.9500 .
C3 C2 1.378(5) .
C3 H3 0.9500 .
C2 C1 1.392(5) .
C2 H2 0.9500 .
C1 O2 1.377(4) .
O3 N2 1.341(10) .
N2 C6 1.352(3) .
N2 C10 1.376(11) .
C10 C9 1.379(6) .
C10 H10 0.9500 .
C9 C8 1.401(4) .
C9 H9 0.9500 .
C8 C7 1.363(6) .
C8 H8 0.9500 .
C7 C6 1.348(12) .
C7 H7 0.9500 .
C6 O4 1.359(11) .
C11 C16 1.390(4) .
C11 C12 1.397(4) .
C12 C13 1.384(4) .
C12 H12 0.9500 .
C13 C14 1.396(5) .
C13 H13 0.9500 .
C14 C15 1.383(5) .
C14 C17 1.518(5) .
C15 C16 1.400(5) .
C15 H15 0.9500 .
C16 H16 0.9500 .
C17 H17A 0.9800 .
C17 H17B 0.9800 .
C17 H17C 0.9800 .
S1 O7 1.421(3) .
S1 O5 1.425(3) .
S1 O6 1.436(3) .
S1 C18 1.827(3) .
C18 F3 1.317(4) .
C18 F1 1.330(4) .
C18 F2 1.342(5) .
S1A O6A 1.478(17) .
S1A O5A 1.483(14) .
S1A O5A 1.483(14) 6_556
S1A C18A 1.830(10) .
C18A F2A 1.310(17) .
C18A F1A 1.313(16) 6_556
C18A F1A 1.313(16) .
O8 C19 1.417(5) .
O8 C22 1.421(5) .
C19 C20 1.368(17) .
C19 H19A 0.9900 .
C19 H19B 0.9900 .
C20 C21 1.499(6) .
C20 H20A 0.9900 .
C20 H20B 0.9900 .
C21 C22 1.384(13) .
C21 H21A 0.9900 .
C21 H21B 0.9900 .
C22 H22A 0.9900 .
C22 H22B 0.9900 .
O8A C19A 1.417(5) .
O8A C22A 1.421(5) .
C19A C20A 1.65(4) .
C19A H19C 0.9900 .
C19A H19D 0.9900 .
C20A C21A 1.55(2) .
C20A H20C 0.9900 .
C20A H20D 0.9900 .
C21A C22A 1.384(13) .
C21A H21C 0.9900 .
C21A H21D 0.9900 .
C22A H22C 0.9900 .
C22A H22D 0.9900 .

loop_
_geom_torsion_atom_site_label_1
_geom_torsion_atom_site_label_2
_geom_torsion_atom_site_label_3
_geom_torsion_atom_site_label_4
_geom_torsion
_geom_torsion_site_symmetry_1
_geom_torsion_site_symmetry_4
O2 Si1 O1 N1 -8.98(19) . .
O3 Si1 O1 N1 -83.0(8) . .
O4 Si1 O1 N1 -157.9(4) . .
C11 Si1 O1 N1 99.3(2) . .
Si1 O1 N1 C1 7.2(4) . .
Si1 O1 N1 C5 -173.2(2) . .
C1 N1 C5 C4 -1.4(5) . .
O1 N1 C5 C4 179.1(3) . .
N1 C5 C4 C3 1.0(6) . .
C5 C4 C3 C2 0.2(6) . .
C4 C3 C2 C1 -1.1(5) . .
O1 N1 C1 O2 -0.3(5) . .
C5 N1 C1 O2 -179.8(3) . .
O1 N1 C1 C2 -179.9(3) . .
C5 N1 C1 C2 0.5(6) . .
C3 C2 C1 N1 0.8(5) . .
C3 C2 C1 O2 -178.9(3) . .
N1 C1 O2 Si1 -6.7(4) . .
C2 C1 O2 Si1 172.9(2) . .
O3 Si1 O2 C1 159.8(4) . .
O1 Si1 O2 C1 8.62(18) . .
O4 Si1 O2 C1 84.8(7) . .
C11 Si1 O2 C1 -94.8(3) . .
O2 Si1 O3 N2 -166.1(7) . .
O1 Si1 O3 N2 -91.1(7) . .
O4 Si1 O3 N2 -16.9(5) . .
C11 Si1 O3 N2 86.5(7) . .
Si1 O3 N2 C6 11.9(14) . .
Si1 O3 N2 C10 -168.3(8) . .
O3 N2 C10 C9 178.5(9) . .
C6 N2 C10 C9 -1.7(15) . .
N2 C10 C9 C8 0.1(10) . .
C10 C9 C8 C7 1.2(12) . .
C9 C8 C7 C6 -0.7(11) . .
C8 C7 C6 N2 -1.3(18) . .
C8 C7 C6 O4 178.7(8) . .
O3 N2 C6 C7 -177.7(7) . .
C10 N2 C6 C7 2(2) . .
O3 N2 C6 O4 2.3(18) . .
C10 N2 C6 O4 -177.6(5) . .
C7 C6 O4 Si1 164.7(8) . .
N2 C6 O4 Si1 -15.3(15) . .
O2 Si1 O4 C6 92.0(7) . .
O3 Si1 O4 C6 17.8(6) . .
O1 Si1 O4 C6 169.1(8) . .
C11 Si1 O4 C6 -88.5(8) . .
O2 Si1 C11 C16 -40.6(3) . .
O3 Si1 C11 C16 48.4(4) . .
O1 Si1 C11 C16 -132.8(3) . .
O4 Si1 C11 C16 139.6(4) . .
O2 Si1 C11 C12 140.7(3) . .
O3 Si1 C11 C12 -130.2(4) . .
O1 Si1 C11 C12 48.6(3) . .
O4 Si1 C11 C12 -39.0(4) . .
C16 C11 C12 C13 -0.2(4) . .
Si1 C11 C12 C13 178.5(3) . .
C11 C12 C13 C14 -0.9(5) . .
C12 C13 C14 C15 1.6(6) . .
C12 C13 C14 C17 -179.8(3) . .
C13 C14 C15 C16 -1.2(6) . .
C17 C14 C15 C16 -179.8(3) . .
C12 C11 C16 C15 0.6(5) . .
Si1 C11 C16 C15 -178.1(3) . .
C14 C15 C16 C11 0.1(6) . .
O7 S1 C18 F3 177.4(7) . .
O5 S1 C18 F3 -62.5(3) . .
O6 S1 C18 F3 56.4(3) . .
O7 S1 C18 F1 54.6(7) . .
O5 S1 C18 F1 174.7(3) . .
O6 S1 C18 F1 -66.3(3) . .
O7 S1 C18 F2 -62.3(7) . .
O5 S1 C18 F2 57.8(4) . .
O6 S1 C18 F2 176.7(4) . .
O6A S1A C18A F2A 180.0 . .
O5A S1A C18A F2A 64.0(8) . .
O5A S1A C18A F2A -64.0(8) 6_556 .
O6A S1A C18A F1A 59.8(12) . 6_556
O5A S1A C18A F1A -56.3(15) . 6_556
O5A S1A C18A F1A 175.8(13) 6_556 6_556
O6A S1A C18A F1A -59.8(12) . .
O5A S1A C18A F1A -175.8(13) . .
O5A S1A C18A F1A 56.2(15) 6_556 .
C22 O8 C19 C20 -22.8(5) . .
O8 C19 C20 C21 36.5(6) . .
C19 C20 C21 C22 -38.3(6) . .
C20 C21 C22 O8 23.1(5) . .
C19 O8 C22 C21 -1.6(5) . .
C22A O8A C19A C20A 22.1(13) . .
O8A C19A C20A C21A -29.8(17) . .
C19A C20A C21A C22A 30.9(17) . .
C20A C21A C22A O8A -21.9(14) . .
C19A O8A C22A C21A -1.6(5) . .
